data_4337971
loop_
_publ_author_name
'Goura, Joydeb'
'Walsh, James P. S.'
'Tuna, Floriana'
'Chandrasekhar, Vadapalli'

_publ_section_title
;
 Tetranuclear Lanthanide(III) Complexes in a Seesaw Geometry: Synthesis,
 Structure, and Magnetism.
;
_journal_issue 7
_journal_name_full 'Inorganic chemistry'
_journal_page_first 3385
_journal_paper_doi 10.1021/ic4027915
_journal_volume 53
_journal_year 2014
_chemical_formula_moiety 'C64 H69 Dy4 N23 O27'
_chemical_formula_sum 'C64 H69 Dy4 N23 O27'
_chemical_formula_weight 2242.43
_chemical_name_systematic
; 
 ? 
;
_space_group_IT_number 2
_symmetry_cell_setting triclinic
_symmetry_space_group_name_Hall '-P 1'
_symmetry_space_group_name_H-M 'P -1'
_atom_sites_solution_hydrogens geom
_atom_sites_solution_primary direct
_atom_sites_solution_secondary difmap
_audit_creation_method SHELXL-97
_cell_angle_alpha 96.262(5)
_cell_angle_beta 94.902(5)
_cell_angle_gamma 111.330(5)
_cell_formula_units_Z 2
_cell_length_a 13.995(5)
_cell_length_b 15.264(5)
_cell_length_c 19.910(5)
_cell_measurement_reflns_used 9895
_cell_measurement_temperature 100(2)
_cell_measurement_theta_max 28.33
_cell_measurement_theta_min 2.35
_cell_volume 3902(2)
_computing_cell_refinement 'Bruker SMART'
_computing_data_collection 'Bruker SMART'
_computing_data_reduction 'Bruker SAINT'
_computing_molecular_graphics 'Bruker SHELXTL'
_computing_publication_material 'Bruker SHELXTL'
_computing_structure_refinement 'SHELXL-97 (Sheldrick, 1997)'
_computing_structure_solution 'SHELXS-97 (Sheldrick, 1990)'
_diffrn_ambient_temperature 100(2)
_diffrn_measured_fraction_theta_full 0.997
_diffrn_measured_fraction_theta_max 0.997
_diffrn_measurement_device_type 'CCD area detector'
_diffrn_measurement_method 'phi and omega scans'
_diffrn_radiation_monochromator graphite
_diffrn_radiation_source 'fine-focus sealed tube'
_diffrn_radiation_type MoK\a
_diffrn_radiation_wavelength 0.71069
_diffrn_reflns_av_R_equivalents 0.0329
_diffrn_reflns_av_sigmaI/netI 0.0541
_diffrn_reflns_limit_h_max 16
_diffrn_reflns_limit_h_min -16
_diffrn_reflns_limit_k_max 18
_diffrn_reflns_limit_k_min -11
_diffrn_reflns_limit_l_max 24
_diffrn_reflns_limit_l_min -24
_diffrn_reflns_number 28284
_diffrn_reflns_theta_full 25.50
_diffrn_reflns_theta_max 25.50
_diffrn_reflns_theta_min 2.00
_exptl_absorpt_coefficient_mu 3.880
_exptl_absorpt_correction_T_max 1.00
_exptl_absorpt_correction_T_min 0.42157
_exptl_absorpt_correction_type empirical
_exptl_absorpt_process_details sadabs
_exptl_crystal_colour yellow
_exptl_crystal_density_diffrn 1.909
_exptl_crystal_density_method 'not measured'
_exptl_crystal_description block
_exptl_crystal_F_000 2188
_exptl_crystal_size_max 0.18
_exptl_crystal_size_mid 0.16
_exptl_crystal_size_min 0.12
_refine_diff_density_max 1.548
_refine_diff_density_min -1.279
_refine_diff_density_rms 0.143
_refine_ls_extinction_method none
_refine_ls_goodness_of_fit_ref 1.023
_refine_ls_hydrogen_treatment mixed
_refine_ls_matrix_type full
_refine_ls_number_parameters 1101
_refine_ls_number_reflns 14469
_refine_ls_number_restraints 0
_refine_ls_restrained_S_all 1.023
_refine_ls_R_factor_all 0.0507
_refine_ls_R_factor_gt 0.0321
_refine_ls_shift/su_max 0.000
_refine_ls_shift/su_mean 0.000
_refine_ls_structure_factor_coef Fsqd
_refine_ls_weighting_details 'calc w=1/[\s^2^(Fo^2^)+(0.0318P)^2^+3.3619P] where P=(Fo^2^+2Fc^2^)/3'
_refine_ls_weighting_scheme calc
_refine_ls_wR_factor_gt 0.0681
_refine_ls_wR_factor_ref 0.0747
_reflns_number_gt 11428
_reflns_number_total 14469
_reflns_threshold_expression >2sigma(I)
_cod_data_source_file ic4027915_si_002.cif
_cod_data_source_block Complex_3
_cod_depositor_comments
;
The following automatic conversions were performed:

'_symmetry_cell_setting' value 'Triclinic' changed to 'triclinic'
according to
/usr/data/users/saulius/automatic-downloads/rss-feeds/ACS/lib/dictionaries/cif_core.dic
dictionary named 'cif_core.dic' version 2.4.2 from 2011-04-26.

Automatic conversion script
Id: cif_fix_values 2281 2013-09-26 08:29:07Z andrius 

 Adding full bibliography for 4337969--4337972.cif.
;
_cod_original_sg_symbol_H-M P-1
_cod_database_code 4337971

loop_
_symmetry_equiv_pos_as_xyz
'x, y, z'
'-x, -y, -z'

loop_
_atom_site_label
_atom_site_type_symbol
_atom_site_fract_x
_atom_site_fract_y
_atom_site_fract_z
_atom_site_U_iso_or_equiv
_atom_site_adp_type
_atom_site_occupancy
_atom_site_symmetry_multiplicity
_atom_site_calc_flag
_atom_site_refinement_flags
Dy1 Dy 0.708219(19) 0.142978(17) 0.788087(12) 0.01323(6) Uani 1 1 d .
Dy2 Dy 0.922764(19) 0.107731(17) 0.721542(11) 0.01222(6) Uani 1 1 d .
Dy3 Dy 0.961278(18) 0.319937(17) 0.843087(11) 0.01222(6) Uani 1 1 d .
Dy4 Dy 1.06013(2) 0.342595(18) 0.684812(12) 0.01558(7) Uani 1 1 d .
O1 O 1.0990(3) 0.3226(3) 0.56921(17) 0.0212(9) Uani 1 1 d .
O2 O 0.9913(3) 0.1841(2) 0.63095(16) 0.0156(8) Uani 1 1 d .
O3 O 0.7408(3) 0.1120(3) 0.57524(17) 0.0207(9) Uani 1 1 d .
O4 O 0.7421(3) 0.0633(2) 0.69718(16) 0.0140(8) Uani 1 1 d .
O5 O 0.5872(3) 0.2072(2) 0.83642(17) 0.0166(8) Uani 1 1 d .
O6 O 0.7883(2) 0.2960(2) 0.85190(16) 0.0137(8) Uani 1 1 d .
O7 O 0.8451(3) 0.4705(3) 0.7524(2) 0.0281(10) Uani 1 1 d .
O8 O 1.0110(3) 0.4288(2) 0.76473(16) 0.0163(8) Uani 1 1 d .
O9 O 1.0583(3) 0.2587(3) 0.7732(2) 0.0148(9) Uani 1 1 d .
O10 O 0.8689(3) 0.1478(3) 0.8271(2) 0.0149(8) Uani 1 1 d .
O11 O 0.8786(3) 0.2451(3) 0.7325(2) 0.0189(9) Uani 1 1 d .
O12 O 1.0431(3) 0.0747(3) 0.80840(17) 0.0188(8) Uani 1 1 d .
O13 O 1.0642(3) 0.0524(3) 0.70258(17) 0.0201(8) Uani 1 1 d .
O14 O 1.1485(3) 0.0052(3) 0.7785(2) 0.0333(11) Uani 1 1 d .
O15 O 0.6607(3) 0.2306(3) 0.70219(18) 0.0210(9) Uani 1 1 d .
O16 O 0.5227(3) 0.1691(3) 0.62650(19) 0.0328(11) Uani 1 1 d .
O17 O 0.5450(3) 0.0925(3) 0.70889(17) 0.0191(8) Uani 1 1 d .
O18 O 1.0456(3) 0.4723(3) 0.62533(18) 0.0210(9) Uani 1 1 d .
O19 O 0.9067(4) 0.4615(3) 0.5614(2) 0.0412(12) Uani 1 1 d .
O20 O 0.9100(3) 0.3417(3) 0.61048(18) 0.0235(9) Uani 1 1 d .
O21 O 1.0591(3) 0.2503(3) 0.91904(17) 0.0184(8) Uani 1 1 d .
O22 O 0.9568(3) 0.3073(3) 0.96650(17) 0.0183(8) Uani 1 1 d .
O23 O 1.0673(3) 0.2690(3) 1.03008(17) 0.0245(9) Uani 1 1 d .
O24 O 0.4814(5) 0.3961(4) 0.1750(3) 0.083(2) Uani 1 1 d .
O25 O 0.5284(4) 0.2813(5) 0.1847(4) 0.099(3) Uani 1 1 d .
O26 O 0.4281(4) 0.2746(5) 0.1004(3) 0.084(2) Uani 1 1 d .
O27 O 0.6844(4) 0.7619(5) 0.5113(3) 0.082(2) Uani 1 1 d .
N1 N 0.8685(3) -0.0181(3) 0.6161(2) 0.0177(10) Uani 1 1 d .
N2 N 0.8162(4) -0.1106(3) 0.6273(2) 0.0215(11) Uani 1 1 d .
N3 N 0.8457(3) -0.0624(3) 0.7437(2) 0.0165(10) Uani 1 1 d .
N4 N 0.6143(3) -0.0370(3) 0.7841(2) 0.0149(9) Uani 1 1 d .
N5 N 0.5932(4) -0.0700(4) 0.8447(2) 0.0196(11) Uani 1 1 d .
N6 N 0.6741(3) 0.0849(3) 0.8997(2) 0.0184(10) Uani 1 1 d .
N7 N 0.9594(3) 0.4749(3) 0.9044(2) 0.0155(10) Uani 1 1 d .
N8 N 1.0547(4) 0.5460(3) 0.9260(2) 0.0198(11) Uani 1 1 d .
N9 N 1.1369(3) 0.4434(3) 0.8964(2) 0.0170(10) Uani 1 1 d .
N10 N 1.2160(3) 0.4899(3) 0.7391(2) 0.0193(10) Uani 1 1 d .
N11 N 1.3123(4) 0.4867(4) 0.7379(3) 0.0268(13) Uani 1 1 d .
N12 N 1.2339(3) 0.3290(3) 0.6903(2) 0.0202(10) Uani 1 1 d .
N13 N 0.9525(4) 0.4264(3) 0.5984(2) 0.0236(11) Uani 1 1 d .
N14 N 0.5741(4) 0.1635(3) 0.6773(2) 0.0213(11) Uani 1 1 d .
N15 N 1.0291(3) 0.2745(3) 0.9735(2) 0.0181(10) Uani 1 1 d .
N16 N 1.0870(3) 0.0428(3) 0.7636(2) 0.0197(10) Uani 1 1 d .
N17 N 0.4772(4) 0.3177(4) 0.1539(3) 0.0313(12) Uani 1 1 d .
N18 N 0.7065(7) 0.5569(6) 0.5867(4) 0.078(2) Uani 1 1 d .
N19 N 0.4278(7) 0.4134(6) 0.5559(4) 0.097(3) Uani 1 1 d .
N20 N 0.2950(5) 0.6540(5) 0.6152(3) 0.0556(18) Uani 1 1 d .
N21 N 0.2769(4) 0.2332(4) 0.8482(3) 0.0449(15) Uani 1 1 d .
N22 N 0.3461(5) 0.9077(4) 0.8032(3) 0.0448(15) Uani 1 1 d .
N23 N 0.1028(4) 0.9399(3) 1.0445(2) 0.0290(12) Uani 1 1 d .
C1 C 1.1741(4) 0.3956(4) 0.5402(3) 0.0238(13) Uani 1 1 d .
H1A H 1.2189 0.3698 0.5187 0.036 Uiso 1 1 calc R
H1B H 1.2144 0.4471 0.5757 0.036 Uiso 1 1 calc R
H1C H 1.1391 0.4187 0.5070 0.036 Uiso 1 1 calc R
C2 C 1.0426(4) 0.2372(4) 0.5273(3) 0.0197(12) Uani 1 1 d .
C3 C 1.0422(4) 0.2251(4) 0.4574(3) 0.0238(13) Uani 1 1 d .
H3 H 1.0812 0.2747 0.4358 0.029 Uiso 1 1 calc R
C4 C 0.9810(4) 0.1356(4) 0.4200(3) 0.0230(13) Uani 1 1 d .
H4 H 0.9764 0.1261 0.3727 0.028 Uiso 1 1 calc R
C5 C 0.9282(4) 0.0623(4) 0.4531(3) 0.0214(13) Uani 1 1 d .
H5 H 0.8894 0.0032 0.4275 0.026 Uiso 1 1 calc R
C6 C 0.9305(4) 0.0735(4) 0.5249(2) 0.0162(12) Uani 1 1 d .
C7 C 0.9875(4) 0.1644(4) 0.5631(2) 0.0168(12) Uani 1 1 d .
C8 C 0.8769(4) -0.0106(4) 0.5523(3) 0.0178(12) Uani 1 1 d .
H8 H 0.8445 -0.0660 0.5211 0.021 Uiso 1 1 calc R
C9 C 0.8040(4) -0.1325(4) 0.6910(3) 0.0187(12) Uani 1 1 d .
C10 C 0.7499(4) -0.2275(4) 0.6994(3) 0.0238(13) Uani 1 1 d .
H10 H 0.7233 -0.2751 0.6618 0.029 Uiso 1 1 calc R
C11 C 0.7376(5) -0.2483(4) 0.7627(3) 0.0294(14) Uani 1 1 d .
H11 H 0.7002 -0.3104 0.7690 0.035 Uiso 1 1 calc R
C12 C 0.7802(4) -0.1775(4) 0.8186(3) 0.0255(13) Uani 1 1 d .
H12 H 0.7729 -0.1911 0.8627 0.031 Uiso 1 1 calc R
C13 C 0.8338(4) -0.0863(4) 0.8068(3) 0.0194(12) Uani 1 1 d .
H13 H 0.8634 -0.0387 0.8442 0.023 Uiso 1 1 calc R
C14 C 0.7344(5) 0.1444(5) 0.5113(3) 0.0295(15) Uani 1 1 d .
H14A H 0.7526 0.1056 0.4774 0.044 Uiso 1 1 calc R
H14B H 0.7813 0.2093 0.5151 0.044 Uiso 1 1 calc R
H14C H 0.6650 0.1400 0.4983 0.044 Uiso 1 1 calc R
C15 C 0.6693(4) 0.0242(4) 0.5803(3) 0.0204(12) Uani 1 1 d .
C16 C 0.6015(4) -0.0407(4) 0.5274(3) 0.0239(13) Uani 1 1 d .
H16 H 0.6028 -0.0271 0.4830 0.029 Uiso 1 1 calc R
C17 C 0.5316(4) -0.1260(4) 0.5407(3) 0.0253(14) Uani 1 1 d .
H17 H 0.4874 -0.1705 0.5049 0.030 Uiso 1 1 calc R
C18 C 0.5270(4) -0.1458(4) 0.6067(3) 0.0235(13) Uani 1 1 d .
H18 H 0.4786 -0.2029 0.6148 0.028 Uiso 1 1 calc R
C19 C 0.5942(4) -0.0811(4) 0.6616(3) 0.0197(12) Uani 1 1 d .
C20 C 0.6701(4) 0.0024(4) 0.6480(2) 0.0150(11) Uani 1 1 d .
C21 C 0.5801(4) -0.1012(4) 0.7307(3) 0.0178(12) Uani 1 1 d .
H21 H 0.5445 -0.1638 0.7366 0.021 Uiso 1 1 calc R
C22 C 0.6243(4) -0.0080(4) 0.9040(3) 0.0150(11) Uani 1 1 d .
C23 C 0.6028(4) -0.0420(4) 0.9656(3) 0.0224(13) Uani 1 1 d .
H23 H 0.5679 -0.1066 0.9664 0.027 Uiso 1 1 calc R
C24 C 0.6345(5) 0.0218(4) 1.0247(3) 0.0265(14) Uani 1 1 d .
H24 H 0.6217 0.0009 1.0664 0.032 Uiso 1 1 calc R
C25 C 0.6858(5) 0.1180(4) 1.0218(3) 0.0279(14) Uani 1 1 d .
H25 H 0.7076 0.1625 1.0613 0.033 Uiso 1 1 calc R
C26 C 0.7036(4) 0.1452(4) 0.9595(3) 0.0254(13) Uani 1 1 d .
H26 H 0.7382 0.2097 0.9580 0.030 Uiso 1 1 calc R
C27 C 0.4818(4) 0.1510(4) 0.8450(3) 0.0237(13) Uani 1 1 d .
H27A H 0.4702 0.1672 0.8908 0.035 Uiso 1 1 calc R
H27B H 0.4706 0.0847 0.8366 0.035 Uiso 1 1 calc R
H27C H 0.4347 0.1640 0.8134 0.035 Uiso 1 1 calc R
C28 C 0.6243(4) 0.3038(4) 0.8617(3) 0.0177(12) Uani 1 1 d .
C29 C 0.5599(4) 0.3510(4) 0.8765(3) 0.0258(14) Uani 1 1 d .
H29 H 0.4884 0.3189 0.8700 0.031 Uiso 1 1 calc R
C30 C 0.6037(4) 0.4477(4) 0.9012(3) 0.0304(15) Uani 1 1 d .
H30 H 0.5617 0.4816 0.9101 0.036 Uiso 1 1 calc R
C31 C 0.7086(4) 0.4927(4) 0.9123(3) 0.0307(15) Uani 1 1 d .
H31 H 0.7372 0.5570 0.9303 0.037 Uiso 1 1 calc R
C32 C 0.7750(4) 0.4450(4) 0.8975(3) 0.0207(13) Uani 1 1 d .
C33 C 0.7325(4) 0.3481(4) 0.8699(3) 0.0174(12) Uani 1 1 d .
C34 C 0.8833(4) 0.5013(4) 0.9125(3) 0.0197(12) Uani 1 1 d .
H34 H 0.9008 0.5649 0.9303 0.024 Uiso 1 1 calc R
C35 C 1.1439(4) 0.5314(4) 0.9207(3) 0.0199(12) Uani 1 1 d .
C36 C 1.2393(4) 0.6072(4) 0.9410(3) 0.0251(13) Uani 1 1 d .
H36 H 1.2414 0.6673 0.9576 0.030 Uiso 1 1 calc R
C37 C 1.3285(4) 0.5926(4) 0.9362(3) 0.0299(15) Uani 1 1 d .
H37 H 1.3923 0.6423 0.9493 0.036 Uiso 1 1 calc R
C38 C 1.3228(4) 0.5013(4) 0.9112(3) 0.0285(14) Uani 1 1 d .
H38 H 1.3826 0.4889 0.9075 0.034 Uiso 1 1 calc R
C39 C 1.2272(4) 0.4307(4) 0.8922(3) 0.0227(13) Uani 1 1 d .
H39 H 1.2240 0.3703 0.8755 0.027 Uiso 1 1 calc R
C40 C 0.7535(5) 0.4926(5) 0.7415(4) 0.051(2) Uani 1 1 d .
H40A H 0.7495 0.5319 0.7814 0.076 Uiso 1 1 calc R
H40B H 0.6933 0.4347 0.7330 0.076 Uiso 1 1 calc R
H40C H 0.7570 0.5258 0.7030 0.076 Uiso 1 1 calc R
C41 C 0.9379(5) 0.5459(4) 0.7616(3) 0.0248(13) Uani 1 1 d .
C42 C 0.9501(5) 0.6408(4) 0.7671(3) 0.0335(16) Uani 1 1 d .
H42 H 0.8921 0.6571 0.7649 0.040 Uiso 1 1 calc R
C43 C 1.0477(5) 0.7110(4) 0.7757(3) 0.0369(17) Uani 1 1 d .
H43 H 1.0553 0.7746 0.7806 0.044 Uiso 1 1 calc R
C44 C 1.1338(5) 0.6878(4) 0.7772(3) 0.0299(15) Uani 1 1 d .
H44 H 1.1994 0.7356 0.7830 0.036 Uiso 1 1 calc R
C45 C 1.1229(4) 0.5919(4) 0.7700(3) 0.0213(13) Uani 1 1 d .
C46 C 1.0248(4) 0.5209(4) 0.7658(2) 0.0204(12) Uani 1 1 d .
C48 C 1.3216(4) 0.4009(4) 0.7184(3) 0.0235(13) Uani 1 1 d .
C49 C 1.4184(5) 0.3953(5) 0.7275(3) 0.0342(16) Uani 1 1 d .
H49 H 1.4764 0.4472 0.7487 0.041 Uiso 1 1 calc R
C50 C 1.4252(5) 0.3102(5) 0.7041(3) 0.0361(16) Uani 1 1 d .
H50 H 1.4888 0.3036 0.7090 0.043 Uiso 1 1 calc R
C51 C 1.3368(5) 0.2338(5) 0.6728(3) 0.0347(16) Uani 1 1 d .
H51 H 1.3404 0.1760 0.6558 0.042 Uiso 1 1 calc R
C52 C 1.2451(5) 0.2460(4) 0.6680(3) 0.0280(14) Uani 1 1 d .
H52 H 1.1861 0.1943 0.6481 0.034 Uiso 1 1 calc R
C53 C 0.3275(5) 0.9199(4) 0.7499(3) 0.0320(15) Uani 1 1 d .
C54 C 0.3050(5) 0.9378(5) 0.6811(3) 0.0439(18) Uani 1 1 d .
H54A H 0.2350 0.9344 0.6737 0.066 Uiso 1 1 calc R
H54B H 0.3137 0.8908 0.6487 0.066 Uiso 1 1 calc R
H54C H 0.3515 1.0000 0.6756 0.066 Uiso 1 1 calc R
C55 C 0.2622(5) 0.2083(5) 0.8985(4) 0.0368(17) Uani 1 1 d .
C56 C 0.2414(6) 0.1765(6) 0.9641(4) 0.063(2) Uani 1 1 d .
H56A H 0.2826 0.2264 1.0002 0.095 Uiso 1 1 calc R
H56B H 0.2585 0.1214 0.9670 0.095 Uiso 1 1 calc R
H56C H 0.1694 0.1606 0.9681 0.095 Uiso 1 1 calc R
C57 C 0.2177(6) 0.6626(5) 0.6062(3) 0.0391(17) Uani 1 1 d .
C58 C 0.1199(5) 0.6742(5) 0.5943(3) 0.0380(16) Uani 1 1 d .
H58A H 0.1320 0.7373 0.5845 0.057 Uiso 1 1 calc R
H58B H 0.0856 0.6645 0.6342 0.057 Uiso 1 1 calc R
H58C H 0.0771 0.6285 0.5563 0.057 Uiso 1 1 calc R
C59 C 0.4618(8) 0.4958(7) 0.5853(5) 0.083(3) Uani 1 1 d .
C60 C 0.4985(6) 0.5944(6) 0.6247(6) 0.090(4) Uani 1 1 d .
H60A H 0.4415 0.6151 0.6257 0.134 Uiso 1 1 calc R
H60B H 0.5515 0.6371 0.6031 0.134 Uiso 1 1 calc R
H60C H 0.5261 0.5942 0.6705 0.134 Uiso 1 1 calc R
C61 C 0.6831(8) 0.4723(7) 0.5748(4) 0.073(3) Uani 1 1 d .
C62 C 0.6570(8) 0.3687(6) 0.5617(5) 0.088(3) Uani 1 1 d .
H62A H 0.6962 0.3510 0.5958 0.132 Uiso 1 1 calc R
H62B H 0.6733 0.3517 0.5175 0.132 Uiso 1 1 calc R
H62C H 0.5844 0.3360 0.5632 0.132 Uiso 1 1 calc R
C63 C 0.0884(5) 0.9331(4) 0.9877(3) 0.0274(14) Uani 1 1 d .
C64 C 1.2158(4) 0.5717(4) 0.7647(3) 0.0223(13) Uani 1 1 d .
H64 H 1.2793 0.6205 0.7807 0.027 Uiso 1 1 calc R
C65 C 0.0707(6) 0.9205(5) 0.9130(3) 0.051(2) Uani 1 1 d .
H65A H 0.1337 0.9248 0.8953 0.076 Uiso 1 1 calc R
H65B H 0.0490 0.9692 0.8988 0.076 Uiso 1 1 calc R
H65C H 0.0179 0.8592 0.8961 0.076 Uiso 1 1 calc R
H111 H 0.853(4) 0.262(4) 0.708(2) 0.000(14) Uiso 1 1 d .
H117 H 1.058(4) 0.593(4) 0.946(3) 0.022(18) Uiso 1 1 d .
H113 H 1.098(4) 0.256(4) 0.784(3) 0.000(18) Uiso 1 1 d .
H115 H 0.776(4) -0.144(4) 0.598(3) 0.017(16) Uiso 1 1 d .
H112 H 0.874(5) 0.125(4) 0.852(3) 0.02(2) Uiso 1 1 d .
H116 H 0.567(5) -0.119(4) 0.847(3) 0.03(2) Uiso 1 1 d .
H114 H 1.357(4) 0.519(4) 0.754(2) 0.000(15) Uiso 1 1 d .

loop_
_atom_site_aniso_label
_atom_site_aniso_U_11
_atom_site_aniso_U_22
_atom_site_aniso_U_33
_atom_site_aniso_U_23
_atom_site_aniso_U_13
_atom_site_aniso_U_12
Dy1 0.01381(13) 0.01086(13) 0.01379(12) -0.00201(10) -0.00027(10) 0.00475(11)
Dy2 0.01377(13) 0.01003(13) 0.01207(12) -0.00134(10) 0.00221(10) 0.00431(10)
Dy3 0.01230(13) 0.01020(13) 0.01270(12) -0.00205(10) 0.00193(9) 0.00354(10)
Dy4 0.02064(15) 0.01178(13) 0.01401(12) 0.00003(10) 0.00326(10) 0.00608(11)
O1 0.028(2) 0.016(2) 0.0171(18) -0.0002(16) 0.0067(17) 0.0056(18)
O2 0.018(2) 0.015(2) 0.0137(17) -0.0012(15) 0.0043(15) 0.0069(17)
O3 0.024(2) 0.024(2) 0.0157(18) 0.0044(17) 0.0025(16) 0.0105(19)
O4 0.0104(19) 0.0132(19) 0.0155(17) -0.0028(15) -0.0008(14) 0.0028(16)
O5 0.0100(19) 0.014(2) 0.0209(18) -0.0016(16) 0.0042(15) -0.0010(16)
O6 0.0103(18) 0.0099(19) 0.0182(18) -0.0030(15) 0.0007(15) 0.0026(15)
O7 0.023(2) 0.028(2) 0.038(2) 0.008(2) 0.0083(19) 0.013(2)
O8 0.019(2) 0.0104(19) 0.0173(18) 0.0013(15) 0.0044(15) 0.0034(16)
O9 0.012(2) 0.017(2) 0.0141(19) 0.0021(16) -0.0016(18) 0.0046(19)
O10 0.015(2) 0.014(2) 0.014(2) 0.0030(18) 0.0007(16) 0.0044(17)
O11 0.023(2) 0.013(2) 0.020(2) -0.0016(17) -0.0076(18) 0.0095(18)
O12 0.023(2) 0.017(2) 0.0167(18) -0.0010(16) 0.0063(16) 0.0085(18)
O13 0.022(2) 0.022(2) 0.0167(19) 0.0020(16) 0.0044(16) 0.0088(18)
O14 0.037(3) 0.047(3) 0.032(2) 0.012(2) 0.009(2) 0.033(2)
O15 0.018(2) 0.020(2) 0.024(2) 0.0030(17) 0.0032(17) 0.0054(18)
O16 0.037(3) 0.048(3) 0.020(2) 0.004(2) -0.0061(19) 0.027(2)
O17 0.021(2) 0.015(2) 0.0223(19) 0.0007(17) 0.0008(16) 0.0079(17)
O18 0.019(2) 0.017(2) 0.024(2) 0.0015(17) 0.0003(17) 0.0047(18)
O19 0.048(3) 0.037(3) 0.040(3) 0.011(2) -0.012(2) 0.019(2)
O20 0.026(2) 0.019(2) 0.024(2) 0.0032(17) 0.0037(17) 0.0066(19)
O21 0.020(2) 0.017(2) 0.0162(18) -0.0037(16) 0.0028(16) 0.0060(17)
O22 0.022(2) 0.018(2) 0.0159(18) 0.0008(16) 0.0040(16) 0.0087(18)
O23 0.034(2) 0.022(2) 0.0157(19) 0.0009(17) -0.0025(17) 0.0093(19)
O24 0.096(5) 0.021(3) 0.137(6) 0.008(3) 0.069(4) 0.019(3)
O25 0.030(3) 0.119(6) 0.144(6) 0.110(5) 0.000(4) 0.002(3)
O26 0.044(3) 0.099(5) 0.053(3) -0.023(3) 0.015(3) -0.029(3)
O27 0.060(4) 0.122(6) 0.060(3) -0.040(4) -0.016(3) 0.050(4)
N1 0.017(2) 0.014(2) 0.022(2) -0.001(2) 0.0051(19) 0.006(2)
N2 0.023(3) 0.012(3) 0.022(3) -0.007(2) -0.002(2) 0.002(2)
N3 0.015(2) 0.012(2) 0.022(2) 0.0001(19) 0.0038(19) 0.005(2)
N4 0.015(2) 0.009(2) 0.020(2) 0.0013(19) 0.0032(19) 0.0033(19)
N5 0.021(3) 0.008(3) 0.027(3) 0.006(2) 0.007(2) 0.001(2)
N6 0.018(3) 0.018(3) 0.019(2) 0.000(2) 0.0036(19) 0.008(2)
N7 0.016(2) 0.012(2) 0.014(2) -0.0008(18) 0.0027(18) 0.000(2)
N8 0.018(3) 0.009(2) 0.026(3) -0.007(2) 0.005(2) 0.001(2)
N9 0.017(2) 0.013(2) 0.017(2) -0.0010(19) 0.0020(19) 0.003(2)
N10 0.019(3) 0.020(3) 0.019(2) 0.003(2) 0.0050(19) 0.006(2)
N11 0.011(3) 0.031(3) 0.027(3) -0.004(2) 0.002(2) -0.003(3)
N12 0.023(3) 0.022(3) 0.017(2) 0.002(2) 0.009(2) 0.009(2)
N13 0.032(3) 0.024(3) 0.018(2) 0.001(2) 0.003(2) 0.016(3)
N14 0.023(3) 0.028(3) 0.019(2) -0.001(2) 0.003(2) 0.018(2)
N15 0.022(3) 0.009(2) 0.019(2) -0.0035(19) -0.002(2) 0.002(2)
N16 0.023(3) 0.018(3) 0.019(2) 0.003(2) 0.005(2) 0.009(2)
N17 0.019(3) 0.030(3) 0.036(3) 0.010(3) -0.003(2) -0.002(2)
N18 0.112(7) 0.068(6) 0.062(5) 0.015(4) 0.021(5) 0.038(5)
N19 0.088(7) 0.083(7) 0.090(6) 0.023(5) -0.017(5) 0.001(5)
N20 0.036(4) 0.047(4) 0.079(5) 0.023(4) 0.010(4) 0.006(3)
N21 0.036(4) 0.042(4) 0.060(4) 0.002(3) 0.018(3) 0.017(3)
N22 0.047(4) 0.028(3) 0.043(4) 0.002(3) -0.002(3) -0.002(3)
N23 0.041(3) 0.023(3) 0.023(3) 0.002(2) 0.006(2) 0.011(3)
C1 0.028(3) 0.021(3) 0.025(3) 0.007(3) 0.013(3) 0.010(3)
C2 0.022(3) 0.018(3) 0.024(3) 0.000(2) 0.002(2) 0.013(3)
C3 0.032(4) 0.028(3) 0.018(3) 0.005(3) 0.009(3) 0.018(3)
C4 0.032(4) 0.032(4) 0.012(3) 0.001(3) 0.006(2) 0.021(3)
C5 0.023(3) 0.025(3) 0.018(3) -0.005(2) -0.003(2) 0.015(3)
C6 0.015(3) 0.019(3) 0.018(3) 0.001(2) 0.003(2) 0.010(2)
C7 0.018(3) 0.023(3) 0.013(2) 0.003(2) 0.003(2) 0.010(3)
C8 0.016(3) 0.015(3) 0.020(3) -0.008(2) -0.002(2) 0.007(2)
C9 0.020(3) 0.018(3) 0.023(3) 0.002(2) 0.004(2) 0.012(3)
C10 0.022(3) 0.012(3) 0.034(3) -0.003(3) 0.003(3) 0.006(3)
C11 0.027(4) 0.016(3) 0.048(4) 0.011(3) 0.013(3) 0.009(3)
C12 0.024(3) 0.023(3) 0.032(3) 0.004(3) 0.008(3) 0.011(3)
C13 0.021(3) 0.023(3) 0.016(3) 0.003(2) 0.003(2) 0.011(3)
C14 0.031(4) 0.041(4) 0.023(3) 0.007(3) 0.003(3) 0.020(3)
C15 0.022(3) 0.022(3) 0.019(3) -0.003(2) 0.001(2) 0.013(3)
C16 0.024(3) 0.035(4) 0.015(3) -0.002(3) -0.001(2) 0.016(3)
C17 0.023(3) 0.025(3) 0.025(3) -0.014(3) -0.007(3) 0.012(3)
C18 0.016(3) 0.021(3) 0.031(3) -0.006(3) 0.001(2) 0.006(3)
C19 0.019(3) 0.019(3) 0.023(3) -0.007(2) -0.002(2) 0.014(3)
C20 0.009(3) 0.016(3) 0.018(3) -0.007(2) -0.002(2) 0.007(2)
C21 0.013(3) 0.013(3) 0.028(3) 0.004(2) 0.005(2) 0.005(2)
C22 0.015(3) 0.014(3) 0.019(3) 0.004(2) 0.003(2) 0.007(2)
C23 0.018(3) 0.021(3) 0.032(3) 0.009(3) 0.010(3) 0.009(3)
C24 0.036(4) 0.035(4) 0.017(3) 0.013(3) 0.011(3) 0.018(3)
C25 0.045(4) 0.025(3) 0.017(3) 0.001(3) 0.005(3) 0.016(3)
C26 0.031(4) 0.018(3) 0.025(3) 0.002(3) 0.010(3) 0.006(3)
C27 0.016(3) 0.021(3) 0.031(3) -0.001(3) 0.006(2) 0.003(3)
C28 0.016(3) 0.015(3) 0.019(3) -0.003(2) 0.001(2) 0.006(2)
C29 0.014(3) 0.023(3) 0.035(3) -0.005(3) 0.007(3) 0.003(3)
C30 0.021(3) 0.030(4) 0.042(4) -0.009(3) 0.004(3) 0.015(3)
C31 0.026(4) 0.020(3) 0.043(4) -0.010(3) 0.005(3) 0.009(3)
C32 0.023(3) 0.018(3) 0.024(3) -0.002(2) 0.007(2) 0.011(3)
C33 0.014(3) 0.020(3) 0.021(3) 0.001(2) 0.001(2) 0.010(2)
C34 0.023(3) 0.011(3) 0.023(3) -0.006(2) 0.006(2) 0.005(2)
C35 0.016(3) 0.021(3) 0.015(3) -0.001(2) 0.002(2) 0.001(3)
C36 0.020(3) 0.019(3) 0.028(3) -0.004(3) 0.003(2) -0.001(3)
C37 0.015(3) 0.026(4) 0.032(3) 0.000(3) 0.001(3) -0.009(3)
C38 0.019(3) 0.035(4) 0.028(3) -0.003(3) 0.002(3) 0.009(3)
C39 0.023(3) 0.022(3) 0.022(3) -0.007(2) 0.001(2) 0.010(3)
C40 0.028(4) 0.049(5) 0.082(6) 0.023(4) 0.012(4) 0.017(4)
C41 0.031(4) 0.022(3) 0.023(3) -0.002(3) 0.004(3) 0.012(3)
C42 0.046(4) 0.026(4) 0.042(4) 0.009(3) 0.023(3) 0.024(3)
C43 0.063(5) 0.015(3) 0.042(4) 0.007(3) 0.025(4) 0.022(3)
C44 0.045(4) 0.014(3) 0.027(3) 0.005(3) 0.017(3) 0.003(3)
C45 0.028(3) 0.014(3) 0.019(3) -0.001(2) 0.006(2) 0.006(3)
C46 0.034(4) 0.017(3) 0.013(3) 0.002(2) 0.006(2) 0.012(3)
C48 0.029(4) 0.025(3) 0.015(3) 0.002(2) 0.008(2) 0.009(3)
C49 0.024(4) 0.040(4) 0.038(4) -0.001(3) 0.005(3) 0.012(3)
C50 0.022(4) 0.044(4) 0.048(4) 0.005(3) 0.009(3) 0.018(3)
C51 0.034(4) 0.036(4) 0.045(4) 0.007(3) 0.010(3) 0.025(3)
C52 0.028(4) 0.021(3) 0.033(3) 0.003(3) 0.011(3) 0.005(3)
C53 0.025(4) 0.024(4) 0.034(4) -0.007(3) 0.002(3) -0.003(3)
C54 0.035(4) 0.049(5) 0.031(4) 0.007(3) 0.001(3) -0.003(4)
C55 0.021(4) 0.025(4) 0.065(5) -0.001(4) 0.005(3) 0.012(3)
C56 0.064(6) 0.072(6) 0.080(6) 0.037(5) 0.015(5) 0.047(5)
C57 0.050(5) 0.020(4) 0.037(4) 0.014(3) 0.003(3) 0.000(3)
C58 0.049(4) 0.027(4) 0.039(4) 0.009(3) 0.002(3) 0.016(3)
C59 0.075(7) 0.065(7) 0.090(7) 0.004(6) 0.000(6) 0.010(6)
C60 0.049(6) 0.034(5) 0.171(11) 0.016(6) -0.003(6) 0.002(4)
C61 0.112(8) 0.054(6) 0.064(6) 0.023(5) 0.035(6) 0.037(6)
C62 0.119(9) 0.039(5) 0.090(7) 0.004(5) 0.037(6) 0.008(6)
C63 0.027(3) 0.025(3) 0.028(3) 0.005(3) 0.000(3) 0.007(3)
C64 0.020(3) 0.014(3) 0.024(3) -0.001(2) 0.002(2) -0.003(3)
C65 0.055(5) 0.064(5) 0.026(3) 0.013(4) -0.003(3) 0.013(4)

loop_
_atom_type_symbol
_atom_type_description
_atom_type_scat_dispersion_real
_atom_type_scat_dispersion_imag
_atom_type_scat_source
C C 0.0033 0.0016 'International Tables Vol C Tables 4.2.6.8 and 6.1.1.4'
H H 0.0000 0.0000 'International Tables Vol C Tables 4.2.6.8 and 6.1.1.4'
N N 0.0061 0.0033 'International Tables Vol C Tables 4.2.6.8 and 6.1.1.4'
O O 0.0106 0.0060 'International Tables Vol C Tables 4.2.6.8 and 6.1.1.4'
Dy Dy -0.1892 4.4098 'International Tables Vol C Tables 4.2.6.8 and 6.1.1.4'

loop_
_geom_angle_atom_site_label_1
_geom_angle_atom_site_label_2
_geom_angle_atom_site_label_3
_geom_angle
O4 Dy1 O10 78.94(12)
O4 Dy1 O6 135.34(12)
O10 Dy1 O6 77.02(12)
O4 Dy1 O5 146.95(11)
O10 Dy1 O5 134.07(12)
O6 Dy1 O5 65.83(11)
O4 Dy1 O15 83.47(12)
O10 Dy1 O15 128.63(14)
O6 Dy1 O15 82.96(12)
O5 Dy1 O15 73.71(12)
O4 Dy1 O17 77.78(11)
O10 Dy1 O17 156.40(12)
O6 Dy1 O17 123.31(11)
O5 Dy1 O17 69.37(11)
O15 Dy1 O17 51.95(12)
O4 Dy1 N6 125.55(13)
O10 Dy1 N6 80.08(14)
O6 Dy1 N6 86.30(13)
O5 Dy1 N6 71.80(13)
O15 Dy1 N6 145.32(13)
O17 Dy1 N6 110.75(13)
O4 Dy1 N4 69.72(13)
O10 Dy1 N4 95.86(14)
O6 Dy1 N4 149.55(12)
O5 Dy1 N4 102.60(12)
O15 Dy1 N4 122.25(13)
O17 Dy1 N4 72.40(13)
N6 Dy1 N4 63.26(14)
O4 Dy1 O11 65.01(12)
O10 Dy1 O11 59.09(14)
O6 Dy1 O11 70.37(11)
O5 Dy1 O11 125.18(12)
O15 Dy1 O11 69.69(12)
O17 Dy1 O11 113.16(12)
N6 Dy1 O11 136.09(13)
N4 Dy1 O11 131.27(12)
O4 Dy1 N14 77.51(12)
O10 Dy1 N14 147.47(14)
O6 Dy1 N14 105.10(12)
O5 Dy1 N14 71.43(11)
O15 Dy1 N14 26.20(13)
O17 Dy1 N14 25.90(12)
N6 Dy1 N14 132.21(14)
N4 Dy1 N14 96.68(14)
O11 Dy1 N14 90.50(13)
O4 Dy1 Dy2 40.29(8)
O10 Dy1 Dy2 41.13(10)
O6 Dy1 Dy2 101.65(8)
O5 Dy1 Dy2 166.41(8)
O15 Dy1 Dy2 100.35(8)
O17 Dy1 Dy2 117.01(8)
N6 Dy1 Dy2 114.10(10)
N4 Dy1 Dy2 90.92(9)
O11 Dy1 Dy2 41.88(8)
N14 Dy1 Dy2 108.75(9)
O4 Dy1 Dy3 99.34(9)
O10 Dy1 Dy3 42.53(10)
O6 Dy1 Dy3 40.24(8)
O5 Dy1 Dy3 106.06(8)
O15 Dy1 Dy3 94.96(9)
O17 Dy1 Dy3 146.88(9)
N6 Dy1 Dy3 97.83(10)
N4 Dy1 Dy3 138.15(9)
O11 Dy1 Dy3 41.20(8)
N14 Dy1 Dy3 120.99(10)
Dy2 Dy1 Dy3 61.72(2)
O2 Dy2 O4 105.27(12)
O2 Dy2 O10 137.77(13)
O4 Dy2 O10 74.96(12)
O2 Dy2 O11 76.96(13)
O4 Dy2 O11 69.61(13)
O10 Dy2 O11 63.37(14)
O2 Dy2 O9 73.98(12)
O4 Dy2 O9 131.04(13)
O10 Dy2 O9 75.25(13)
O11 Dy2 O9 62.51(14)
O2 Dy2 O13 77.27(12)
O4 Dy2 O13 142.65(12)
O10 Dy2 O13 128.30(12)
O11 Dy2 O13 143.68(13)
O9 Dy2 O13 85.97(13)
O2 Dy2 O12 118.61(12)
O4 Dy2 O12 135.59(12)
O10 Dy2 O12 77.03(12)
O11 Dy2 O12 124.80(12)
O9 Dy2 O12 71.63(13)
O13 Dy2 O12 51.30(11)
O2 Dy2 N3 136.14(12)
O4 Dy2 N3 74.76(13)
O10 Dy2 N3 85.52(14)
O11 Dy2 N3 137.33(14)
O9 Dy2 N3 139.37(14)
O13 Dy2 N3 78.39(13)
O12 Dy2 N3 69.30(13)
O2 Dy2 N1 72.82(13)
O4 Dy2 N1 75.06(12)
O10 Dy2 N1 142.24(14)
O11 Dy2 N1 124.56(14)
O9 Dy2 N1 142.51(14)
O13 Dy2 N1 70.18(12)
O12 Dy2 N1 110.43(12)
N3 Dy2 N1 64.77(14)
O2 Dy2 N16 99.34(12)
O4 Dy2 N16 144.75(13)
O10 Dy2 N16 102.90(13)
O11 Dy2 N16 141.79(13)
O9 Dy2 N16 79.77(14)
O13 Dy2 N16 25.55(11)
O12 Dy2 N16 25.91(11)
N3 Dy2 N16 70.00(13)
N1 Dy2 N16 88.87(13)
O2 Dy2 Dy1 120.09(8)
O4 Dy2 Dy1 38.11(8)
O10 Dy2 Dy1 39.15(9)
O11 Dy2 Dy1 49.84(10)
O9 Dy2 Dy1 98.54(10)
O13 Dy2 Dy1 162.64(8)
O12 Dy2 Dy1 114.14(8)
N3 Dy2 Dy1 87.53(9)
N1 Dy2 Dy1 112.92(10)
N16 Dy2 Dy1 138.68(9)
O2 Dy2 Dy4 40.01(8)
O4 Dy2 Dy4 111.55(9)
O10 Dy2 Dy4 99.45(10)
O11 Dy2 Dy4 49.91(10)
O9 Dy2 Dy4 38.94(10)
O13 Dy2 Dy4 94.36(9)
O12 Dy2 Dy4 106.49(9)
N3 Dy2 Dy4 172.74(9)
N1 Dy2 Dy4 112.63(10)
N16 Dy2 Dy4 103.55(9)
Dy1 Dy2 Dy4 99.671(19)
O6 Dy3 O11 77.74(12)
O6 Dy3 O8 105.07(12)
O11 Dy3 O8 70.05(13)
O6 Dy3 O9 138.96(13)
O11 Dy3 O9 63.97(14)
O8 Dy3 O9 76.20(13)
O6 Dy3 O10 74.37(12)
O11 Dy3 O10 62.97(14)
O8 Dy3 O10 132.08(13)
O9 Dy3 O10 75.43(14)
O6 Dy3 O22 79.26(11)
O11 Dy3 O22 143.82(13)
O8 Dy3 O22 143.68(12)
O9 Dy3 O22 124.25(13)
O10 Dy3 O22 84.14(13)
O6 Dy3 O21 121.11(12)
O11 Dy3 O21 123.07(12)
O8 Dy3 O21 133.40(12)
O9 Dy3 O21 73.25(13)
O10 Dy3 O21 71.49(13)
O22 Dy3 O21 51.05(11)
O6 Dy3 N9 135.99(12)
O11 Dy3 N9 136.82(14)
O8 Dy3 N9 74.37(13)
O9 Dy3 N9 84.59(14)
O10 Dy3 N9 138.95(14)
O22 Dy3 N9 78.05(13)
O21 Dy3 N9 68.51(13)
O6 Dy3 N7 72.95(12)
O11 Dy3 N7 126.10(13)
O8 Dy3 N7 75.29(12)
O9 Dy3 N7 142.29(14)
O10 Dy3 N7 142.21(13)
O22 Dy3 N7 71.64(12)
O21 Dy3 N7 110.79(12)
N9 Dy3 N7 64.28(13)
O6 Dy3 N15 102.09(12)
O11 Dy3 N15 140.58(13)
O8 Dy3 N15 143.38(12)
O9 Dy3 N15 98.61(13)
O10 Dy3 N15 78.85(13)
O22 Dy3 N15 25.87(11)
O21 Dy3 N15 25.39(11)
N9 Dy3 N15 69.04(13)
N7 Dy3 N15 89.93(13)
O6 Dy3 Dy4 121.56(8)
O11 Dy3 Dy4 50.65(10)
O8 Dy3 Dy4 38.88(8)
O9 Dy3 Dy4 39.40(10)
O10 Dy3 Dy4 99.37(9)
O22 Dy3 Dy4 159.13(8)
O21 Dy3 Dy4 110.34(8)
N9 Dy3 Dy4 86.21(9)
N7 Dy3 Dy4 113.67(9)
N15 Dy3 Dy4 134.37(9)
O6 Dy3 Dy1 40.52(8)
O11 Dy3 Dy1 49.83(10)
O8 Dy3 Dy1 111.45(9)
O9 Dy3 Dy1 99.84(11)
O10 Dy3 Dy1 39.33(9)
O22 Dy3 Dy1 95.29(8)
O21 Dy3 Dy1 107.81(9)
N9 Dy3 Dy1 173.31(9)
N7 Dy3 Dy1 113.29(10)
N15 Dy3 Dy1 105.15(9)
Dy4 Dy3 Dy1 100.399(16)
O8 Dy4 O9 79.95(13)
O8 Dy4 O2 134.67(12)
O9 Dy4 O2 76.82(13)
O8 Dy4 O1 147.04(12)
O9 Dy4 O1 133.00(13)
O2 Dy4 O1 66.41(12)
O8 Dy4 O20 84.99(12)
O9 Dy4 O20 127.32(14)
O2 Dy4 O20 79.15(12)
O1 Dy4 O20 74.03(12)
O8 Dy4 O18 77.26(12)
O9 Dy4 O18 157.16(13)
O2 Dy4 O18 121.20(12)
O1 Dy4 O18 69.81(12)
O20 Dy4 O18 52.04(12)
O8 Dy4 N12 125.39(13)
O9 Dy4 N12 77.72(15)
O2 Dy4 N12 86.63(13)
O1 Dy4 N12 72.08(13)
O20 Dy4 N12 146.10(13)
O18 Dy4 N12 114.79(14)
O8 Dy4 N10 70.53(13)
O9 Dy4 N10 95.94(15)
O2 Dy4 N10 149.79(13)
O1 Dy4 N10 101.33(13)
O20 Dy4 N10 125.65(14)
O18 Dy4 N10 75.10(13)
N12 Dy4 N10 63.16(15)
O8 Dy4 O11 64.60(12)
O9 Dy4 O11 58.81(14)
O2 Dy4 O11 70.07(11)
O1 Dy4 O11 126.83(12)
O20 Dy4 O11 69.08(12)
O18 Dy4 O11 111.35(12)
N12 Dy4 O11 133.85(14)
N10 Dy4 O11 131.16(12)
O8 Dy4 N13 79.83(12)
O9 Dy4 N13 148.00(15)
O2 Dy4 N13 100.75(13)
O1 Dy4 N13 70.11(12)
O20 Dy4 N13 26.02(13)
O18 Dy4 N13 26.02(12)
N12 Dy4 N13 134.27(14)
N10 Dy4 N13 100.37(14)
O11 Dy4 N13 90.05(13)
O8 Dy4 Dy3 40.97(9)
O9 Dy4 Dy3 41.20(10)
O2 Dy4 Dy3 101.27(8)
O1 Dy4 Dy3 167.23(9)
O20 Dy4 Dy3 101.12(9)
O18 Dy4 Dy3 116.91(8)
N12 Dy4 Dy3 111.82(10)
N10 Dy4 Dy3 91.11(9)
O11 Dy4 Dy3 41.52(8)
N13 Dy4 Dy3 110.76(9)
O8 Dy4 Dy2 99.83(9)
O9 Dy4 Dy2 42.12(10)
O2 Dy4 Dy2 39.93(8)
O1 Dy4 Dy2 106.20(9)
O20 Dy4 Dy2 92.81(9)
O18 Dy4 Dy2 144.77(9)
N12 Dy4 Dy2 95.72(11)
N10 Dy4 Dy2 137.75(10)
O11 Dy4 Dy2 41.64(8)
N13 Dy4 Dy2 118.79(10)
Dy3 Dy4 Dy2 61.789(11)
C2 O1 C1 117.7(4)
C2 O1 Dy4 118.2(3)
C1 O1 Dy4 124.0(3)
C7 O2 Dy2 139.1(3)
C7 O2 Dy4 119.9(3)
Dy2 O2 Dy4 100.06(12)
C15 O3 C14 116.3(4)
C20 O4 Dy1 124.6(3)
C20 O4 Dy2 133.6(3)
Dy1 O4 Dy2 101.60(12)
C28 O5 C27 117.0(4)
C28 O5 Dy1 117.9(3)
C27 O5 Dy1 125.0(3)
C33 O6 Dy3 138.2(3)
C33 O6 Dy1 121.0(3)
Dy3 O6 Dy1 99.24(12)
C41 O7 C40 116.3(5)
C46 O8 Dy4 124.8(3)
C46 O8 Dy3 134.4(3)
Dy4 O8 Dy3 100.15(13)
Dy4 O9 Dy3 99.40(16)
Dy4 O9 Dy2 98.94(15)
Dy3 O9 Dy2 99.37(16)
Dy1 O10 Dy2 99.72(15)
Dy1 O10 Dy3 98.13(15)
Dy2 O10 Dy3 98.89(15)
Dy3 O11 Dy2 101.30(15)
Dy3 O11 Dy1 88.96(13)
Dy2 O11 Dy1 88.28(13)
Dy3 O11 Dy4 87.84(12)
Dy2 O11 Dy4 88.45(12)
Dy1 O11 Dy4 174.89(17)
N16 O12 Dy2 94.1(3)
N16 O13 Dy2 97.6(3)
N14 O15 Dy1 95.5(3)
N14 O17 Dy1 95.6(3)
N13 O18 Dy4 95.2(3)
N13 O20 Dy4 95.9(3)
N15 O21 Dy3 95.7(3)
N15 O22 Dy3 96.5(3)
C8 N1 N2 113.6(4)
C8 N1 Dy2 131.1(4)
N2 N1 Dy2 115.2(3)
C9 N2 N1 121.8(5)
C9 N3 C13 116.9(5)
C9 N3 Dy2 119.4(3)
C13 N3 Dy2 123.3(3)
C21 N4 N5 115.0(4)
C21 N4 Dy1 127.4(4)
N5 N4 Dy1 117.6(3)
C22 N5 N4 119.8(5)
C22 N6 C26 115.9(5)
C22 N6 Dy1 122.2(3)
C26 N6 Dy1 121.9(4)
C34 N7 N8 113.5(4)
C34 N7 Dy3 130.2(4)
N8 N7 Dy3 115.9(3)
C35 N8 N7 121.7(5)
C35 N9 C39 116.7(5)
C35 N9 Dy3 119.0(3)
C39 N9 Dy3 123.5(3)
C64 N10 N11 114.7(5)
C64 N10 Dy4 127.2(4)
N11 N10 Dy4 117.9(3)
N10 N11 C48 119.6(5)
C48 N12 C52 115.1(5)
C48 N12 Dy4 122.6(4)
C52 N12 Dy4 122.2(4)
O19 N13 O18 121.4(5)
O19 N13 O20 121.7(5)
O18 N13 O20 116.9(4)
O19 N13 Dy4 179.6(4)
O18 N13 Dy4 58.8(3)
O20 N13 Dy4 58.1(2)
O16 N14 O17 122.4(5)
O16 N14 O15 121.3(5)
O17 N14 O15 116.3(4)
O16 N14 Dy1 174.0(3)
O17 N14 Dy1 58.5(2)
O15 N14 Dy1 58.3(2)
O23 N15 O21 122.7(4)
O23 N15 O22 121.6(4)
O21 N15 O22 115.8(4)
O23 N15 Dy3 170.7(3)
O21 N15 Dy3 58.9(2)
O22 N15 Dy3 57.6(2)
O14 N16 O13 121.6(4)
O14 N16 O12 122.1(4)
O13 N16 O12 116.3(4)
O14 N16 Dy2 172.7(4)
O13 N16 Dy2 56.8(2)
O12 N16 Dy2 60.0(2)
O26 N17 O24 122.0(7)
O26 N17 O25 117.1(7)
O24 N17 O25 120.7(7)
C3 C2 O1 122.9(5)
C3 C2 C7 123.8(5)
O1 C2 C7 113.3(4)
C2 C3 C4 117.8(5)
C5 C4 C3 120.1(5)
C4 C5 C6 122.3(5)
C7 C6 C5 118.4(5)
C7 C6 C8 125.8(5)
C5 C6 C8 115.8(5)
O2 C7 C2 119.1(5)
O2 C7 C6 123.5(5)
C2 C7 C6 117.5(4)
N1 C8 C6 127.0(5)
N3 C9 N2 118.1(5)
N3 C9 C10 122.6(5)
N2 C9 C10 119.4(5)
C11 C10 C9 118.8(5)
C10 C11 C12 120.2(6)
C13 C12 C11 117.9(5)
N3 C13 C12 123.5(5)
O3 C15 C16 126.3(5)
O3 C15 C20 113.3(4)
C16 C15 C20 120.3(5)
C15 C16 C17 119.7(5)
C18 C17 C16 120.6(5)
C17 C18 C19 121.0(6)
C20 C19 C18 118.7(5)
C20 C19 C21 122.3(5)
C18 C19 C21 118.9(5)
O4 C20 C19 121.9(5)
O4 C20 C15 118.9(5)
C19 C20 C15 119.2(5)
N4 C21 C19 123.7(5)
N6 C22 N5 117.2(5)
N6 C22 C23 123.3(5)
N5 C22 C23 119.6(5)
C24 C23 C22 118.6(5)
C23 C24 C25 119.4(5)
C26 C25 C24 118.2(5)
N6 C26 C25 124.5(6)
C29 C28 O5 122.6(5)
C29 C28 C33 123.5(5)
O5 C28 C33 113.9(4)
C28 C29 C30 118.6(5)
C31 C30 C29 119.7(5)
C30 C31 C32 122.0(6)
C33 C32 C31 119.3(5)
C33 C32 C34 125.0(5)
C31 C32 C34 115.7(5)
O6 C33 C28 118.8(5)
O6 C33 C32 124.5(5)
C28 C33 C32 116.7(5)
N7 C34 C32 128.0(5)
N9 C35 N8 118.0(5)
N9 C35 C36 122.4(5)
N8 C35 C36 119.6(5)
C37 C36 C35 119.8(5)
C36 C37 C38 118.7(5)
C39 C38 C37 118.5(5)
N9 C39 C38 124.0(5)
O7 C41 C42 125.3(5)
O7 C41 C46 114.5(5)
C42 C41 C46 120.2(6)
C43 C42 C41 120.3(6)
C44 C43 C42 120.4(6)
C43 C44 C45 120.1(6)
C46 C45 C44 119.6(5)
C46 C45 C64 123.0(5)
C44 C45 C64 117.4(5)
O8 C46 C45 121.9(5)
O8 C46 C41 119.0(5)
C45 C46 C41 119.0(5)
N12 C48 N11 115.7(5)
N12 C48 C49 125.0(6)
N11 C48 C49 119.2(6)
C50 C49 C48 117.4(6)
C49 C50 C51 119.9(6)
C52 C51 C50 118.1(6)
C51 C52 N12 124.4(6)
N22 C53 C54 178.9(8)
N21 C55 C56 179.0(7)
N20 C57 C58 179.4(8)
N19 C59 C60 176.2(11)
N18 C61 C62 178.3(12)
N23 C63 C65 177.6(7)
N10 C64 C45 124.2(5)

loop_
_geom_bond_atom_site_label_1
_geom_bond_atom_site_label_2
_geom_bond_distance
Dy1 O4 2.251(3)
Dy1 O10 2.288(4)
Dy1 O6 2.352(3)
Dy1 O5 2.456(3)
Dy1 O15 2.471(4)
Dy1 O17 2.478(4)
Dy1 N6 2.500(4)
Dy1 N4 2.567(4)
Dy1 O11 2.731(4)
Dy1 N14 2.892(4)
Dy1 Dy2 3.5721(11)
Dy1 Dy3 3.5736(10)
Dy2 O2 2.340(3)
Dy2 O4 2.358(3)
Dy2 O10 2.384(4)
Dy2 O11 2.386(4)
Dy2 O9 2.437(4)
Dy2 O13 2.459(4)
Dy2 O12 2.528(4)
Dy2 N3 2.528(4)
Dy2 N1 2.542(4)
Dy2 N16 2.911(5)
Dy2 Dy4 3.5890(11)
Dy3 O6 2.339(3)
Dy3 O11 2.354(4)
Dy3 O8 2.364(3)
Dy3 O9 2.370(4)
Dy3 O10 2.440(4)
Dy3 O22 2.490(3)
Dy3 O21 2.519(4)
Dy3 N9 2.543(4)
Dy3 N7 2.550(4)
Dy3 N15 2.929(4)
Dy3 Dy4 3.5495(8)
Dy4 O8 2.263(3)
Dy4 O9 2.283(4)
Dy4 O2 2.343(3)
Dy4 O1 2.423(3)
Dy4 O20 2.459(4)
Dy4 O18 2.474(4)
Dy4 N12 2.510(4)
Dy4 N10 2.546(5)
Dy4 O11 2.747(4)
Dy4 N13 2.881(5)
O1 C2 1.386(6)
O1 C1 1.439(6)
O2 C7 1.344(6)
O3 C15 1.370(7)
O3 C14 1.422(6)
O4 C20 1.338(6)
O5 C28 1.390(6)
O5 C27 1.448(6)
O6 C33 1.344(6)
O7 C41 1.368(7)
O7 C40 1.443(7)
O8 C46 1.345(6)
O12 N16 1.276(5)
O13 N16 1.267(5)
O14 N16 1.230(5)
O15 N14 1.283(6)
O16 N14 1.219(5)
O17 N14 1.269(6)
O18 N13 1.269(6)
O19 N13 1.223(6)
O20 N13 1.271(6)
O21 N15 1.262(5)
O22 N15 1.286(5)
O23 N15 1.229(5)
O24 N17 1.202(7)
O25 N17 1.220(7)
O26 N17 1.197(6)
N1 C8 1.300(7)
N1 N2 1.387(6)
N2 C9 1.356(7)
N3 C9 1.335(6)
N3 C13 1.352(6)
N4 C21 1.290(6)
N4 N5 1.372(6)
N5 C22 1.360(7)
N6 C22 1.350(7)
N6 C26 1.355(7)
N7 C34 1.285(6)
N7 N8 1.375(6)
N8 C35 1.356(7)
N9 C35 1.342(7)
N9 C39 1.354(7)
N10 C64 1.296(7)
N10 N11 1.368(7)
N11 C48 1.379(8)
N12 C48 1.339(7)
N12 C52 1.364(7)
N18 C61 1.201(10)
N19 C59 1.228(11)
N20 C57 1.138(8)
N21 C55 1.118(9)
N22 C53 1.123(8)
N23 C63 1.119(7)
C2 C3 1.384(7)
C2 C7 1.407(7)
C3 C4 1.404(8)
C4 C5 1.369(8)
C5 C6 1.417(7)
C6 C7 1.415(7)
C6 C8 1.424(8)
C9 C10 1.407(7)
C10 C11 1.343(8)
C11 C12 1.384(8)
C12 C13 1.377(8)
C15 C16 1.382(7)
C15 C20 1.423(7)
C16 C17 1.385(8)
C17 C18 1.381(8)
C18 C19 1.403(7)
C19 C20 1.402(8)
C19 C21 1.456(7)
C22 C23 1.397(7)
C23 C24 1.370(7)
C24 C25 1.390(8)
C25 C26 1.366(8)
C28 C29 1.376(7)
C28 C33 1.402(7)
C29 C30 1.388(8)
C30 C31 1.362(8)
C31 C32 1.404(7)
C32 C33 1.404(7)
C32 C34 1.429(8)
C35 C36 1.403(8)
C36 C37 1.354(8)
C37 C38 1.399(8)
C38 C39 1.367(8)
C41 C42 1.386(8)
C41 C46 1.400(8)
C42 C43 1.378(9)
C43 C44 1.374(8)
C44 C45 1.405(8)
C45 C46 1.395(8)
C45 C64 1.451(8)
C48 C49 1.386(8)
C49 C50 1.371(8)
C50 C51 1.392(9)
C51 C52 1.359(8)
C53 C54 1.456(9)
C55 C56 1.457(10)
C57 C58 1.446(9)
C59 C60 1.502(12)
C61 C62 1.475(11)
C63 C65 1.466(8)
